data_1545368
loop_
_publ_author_name
'Yang, Yan'
'Anker, Mathew D.'
'Fang, Jian'
'Mahon, Mary F.'
'Maron, Laurent'
'Weetman, Catherine'
'Hill, Michael S.'

_publ_section_title
;
 Hydrodeoxygenation of isocyanates: snapshots of a magnesium-mediated
 C&#xE001;O bond cleavage
;
_journal_issue 5
_journal_name_full 'Chem. Sci.'
_journal_page_first 3529
_journal_paper_doi 10.1039/C7SC00117G
_journal_volume 8
_journal_year 2017
_chemical_formula_moiety 'C22 H37 B2 N O5'
_chemical_formula_sum 'C22 H37 B2 N O5'
_chemical_formula_weight 417.14
_chemical_name_systematic
;
 ? 
;
_space_group_crystal_system monoclinic
_space_group_IT_number 14
_space_group_name_Hall '-P 2yn'
_space_group_name_H-M_alt 'P 1 21/n 1'
_symmetry_space_group_name_Hall '-P 2yn'
_symmetry_space_group_name_H-M 'P 1 21/n 1'
_atom_sites_solution_hydrogens geom
_atom_sites_solution_primary direct
_audit_creation_date 2016-09-12
_audit_creation_method
;
Olex2 1.2
(compiled 2016.09.09 svn.r3337 for OlexSys, GUI svn.r5227)
;
_audit_update_record
;
2016-09-12 deposited with the CCDC.
2017-03-01 downloaded from the CCDC.
;
_cell_angle_alpha 90
_cell_angle_beta 105.6330(10)
_cell_angle_gamma 90
_cell_formula_units_Z 8
_cell_length_a 11.5490(2)
_cell_length_b 33.1610(6)
_cell_length_c 13.3198(2)
_cell_measurement_reflns_used 88139
_cell_measurement_temperature 150(2)
_cell_measurement_theta_max 27.485
_cell_measurement_theta_min 2.910
_cell_volume 4912.46(15)
_computing_cell_refinement 'HKL Scalepack (Otwinowski & Minor 1997)'
_computing_data_collection 'Collect (Bruker AXS BV, 1997-2004)'
_computing_data_reduction 'Denzo & Scalepack (Otwinowski & Minor, 1997)'
_computing_molecular_graphics 'Olex2 (Dolomanov et al., 2009)'
_computing_publication_material 'Olex2 (Dolomanov et al., 2009)'
_computing_structure_refinement 'ShelXL (Sheldrick, 2015)'
_computing_structure_solution 'SHELXS-97 (Sheldrick, 1990)'
_diffrn_ambient_temperature 150(2)
_diffrn_measured_fraction_theta_full 0.994
_diffrn_measured_fraction_theta_max 0.984
_diffrn_measurement_device_type '95mm CCD camera on \k-goniostat'
_diffrn_measurement_method CCD
_diffrn_radiation_monochromator graphite
_diffrn_radiation_type MoK\a
_diffrn_radiation_wavelength 0.71073
_diffrn_reflns_av_R_equivalents 0.0910
_diffrn_reflns_av_unetI/netI 0.0504
_diffrn_reflns_Laue_measured_fraction_full 0.994
_diffrn_reflns_Laue_measured_fraction_max 0.984
_diffrn_reflns_limit_h_max 14
_diffrn_reflns_limit_h_min -14
_diffrn_reflns_limit_k_max 42
_diffrn_reflns_limit_k_min -42
_diffrn_reflns_limit_l_max 17
_diffrn_reflns_limit_l_min -17
_diffrn_reflns_number 59286
_diffrn_reflns_point_group_measured_fraction_full 0.994
_diffrn_reflns_point_group_measured_fraction_max 0.984
_diffrn_reflns_theta_full 25.242
_diffrn_reflns_theta_max 27.399
_diffrn_reflns_theta_min 3.673
_diffrn_source 'fine-focus sealed tube'
_exptl_absorpt_coefficient_mu 0.077
_exptl_absorpt_correction_T_max 1.000
_exptl_absorpt_correction_T_min 0.738
_exptl_absorpt_correction_type multi-scan
_exptl_absorpt_process_details
;
[c.f. r.h. blessing, acta cryst. (1995), a51, 33-38]
;
_exptl_crystal_colour colorless
_exptl_crystal_density_diffrn 1.128
_exptl_crystal_description block
_exptl_crystal_F_000 1808
_exptl_crystal_size_max 0.5
_exptl_crystal_size_mid 0.4
_exptl_crystal_size_min 0.3
_refine_diff_density_max 0.325
_refine_diff_density_min -0.228
_refine_diff_density_rms 0.042
_refine_ls_extinction_coef 0.0085(10)
_refine_ls_extinction_expression Fc^*^=kFc[1+0.001xFc^2^\l^3^/sin(2\q)]^-1/4^
_refine_ls_extinction_method SHELXL
_refine_ls_goodness_of_fit_ref 1.011
_refine_ls_hydrogen_treatment constr
_refine_ls_matrix_type full
_refine_ls_number_parameters 564
_refine_ls_number_reflns 10990
_refine_ls_number_restraints 0
_refine_ls_restrained_S_all 1.011
_refine_ls_R_factor_all 0.0775
_refine_ls_R_factor_gt 0.0498
_refine_ls_shift/su_max 0.001
_refine_ls_shift/su_mean 0.000
_refine_ls_structure_factor_coef Fsqd
_refine_ls_weighting_details 'w=1/[\s^2^(Fo^2^)+(0.0599P)^2^+1.5995P] where P=(Fo^2^+2Fc^2^)/3'
_refine_ls_weighting_scheme calc
_refine_ls_wR_factor_gt 0.1237
_refine_ls_wR_factor_ref 0.1390
_reflns_Friedel_coverage 0.000
_reflns_number_gt 7838
_reflns_number_total 10990
_reflns_threshold_expression 'I > 2\s(I)'
_cod_data_source_file c7sc00117g2.cif
_cod_data_source_block h14msh11
_cod_depositor_comments 'Adding full bibliography for 1545365--1545370.cif.'
_cod_database_code 1545368
_shelxl_version_number 2014-3
_shelx_space_group_comment
;
The symmetry employed for this shelxl refinement is uniquely defined
by the following loop, which should always be used as a source of
symmetry information in preference to the above space-group names.
They are only intended as comments.
;
_shelx_estimated_absorpt_t_max 0.977
_shelx_estimated_absorpt_t_min 0.963
_olex2_refinement_description
;
1. Fixed Uiso
 At 1.2 times of:
  All C(H) groups, All C(H,H) groups
 At 1.5 times of:
  All C(H,H,H) groups
2.a Secondary CH2 refined with riding coordinates:
 C7(H7A,H7B), C29(H29A,H29B)
2.b Aromatic/amide H refined with riding coordinates:
 C16(H16), C18(H18), C38(H38), C40(H40)
2.c Idealised Me refined as rotating group:
 C3(H3A,H3B,H3C), C4(H4A,H4B,H4C), C5(H5A,H5B,H5C), C6(H6A,H6B,H6C), C10(H10A,
 H10B,H10C), C11(H11A,H11B,H11C), C12(H12A,H12B,H12C), C13(H13A,H13B,H13C),
 C20(H20A,H20B,H20C), C21(H21A,H21B,H21C), C22(H22A,H22B,H22C), C25(H25A,H25B,
 H25C), C26(H26A,H26B,H26C), C27(H27A,H27B,H27C), C28(H28A,H28B,H28C), C32(H32A,
 H32B,H32C), C33(H33A,H33B,H33C), C34(H34A,H34B,H34C), C35(H35A,H35B,H35C),
 C42(H42A,H42B,H42C), C43(H43A,H43B,H43C), C44(H44A,H44B,H44C)
;

loop_
_space_group_symop_operation_xyz
'x, y, z'
'-x+1/2, y+1/2, -z+1/2'
'-x, -y, -z'
'x-1/2, -y-1/2, z-1/2'

loop_
_atom_site_label
_atom_site_type_symbol
_atom_site_fract_x
_atom_site_fract_y
_atom_site_fract_z
_atom_site_U_iso_or_equiv
_atom_site_adp_type
_atom_site_occupancy
_atom_site_site_symmetry_order
_atom_site_calc_flag
_atom_site_refinement_flags_posn
O1 O 1.37612(9) 0.00463(3) 0.14191(8) 0.0299(2) Uani 1 1 d .
O2 O 1.48153(9) 0.05382(3) 0.25134(8) 0.0284(2) Uani 1 1 d .
O3 O 1.63015(9) -0.06692(3) 0.18052(9) 0.0342(3) Uani 1 1 d .
O4 O 1.77547(10) -0.11714(3) 0.25093(10) 0.0406(3) Uani 1 1 d .
O5 O 1.82160(9) -0.07052(3) 0.14050(8) 0.0317(2) Uani 1 1 d .
O6 O 1.52224(9) 0.16568(3) 0.30987(9) 0.0347(3) Uani 1 1 d .
O7 O 1.62570(10) 0.21644(4) 0.41430(10) 0.0441(3) Uani 1 1 d .
O8 O 1.38014(10) 0.28718(3) 0.36736(10) 0.0403(3) Uani 1 1 d .
O9 O 1.18083(10) 0.29343(3) 0.38991(10) 0.0399(3) Uani 1 1 d .
O10 O 1.23840(10) 0.33480(3) 0.27425(10) 0.0420(3) Uani 1 1 d .
N1 N 1.59680(11) 0.00395(4) 0.18268(10) 0.0274(3) Uani 1 1 d .
N2 N 1.40513(11) 0.21591(4) 0.37516(10) 0.0316(3) Uani 1 1 d .
C1 C 1.29049(13) 0.02472(5) 0.18910(12) 0.0307(3) Uani 1 1 d .
C2 C 1.35483(13) 0.06561(4) 0.22509(12) 0.0302(3) Uani 1 1 d .
C3 C 1.27927(16) -0.00174(5) 0.27906(14) 0.0394(4) Uani 1 1 d .
H3A H 1.2560 -0.0291 0.2534 0.059 Uiso 1 1 calc GR
H3B H 1.2179 0.0095 0.3096 0.059 Uiso 1 1 calc GR
H3C H 1.3567 -0.0027 0.3322 0.059 Uiso 1 1 calc GR
C4 C 1.17022(14) 0.02825(5) 0.10782(14) 0.0396(4) Uani 1 1 d .
H4A H 1.1819 0.0410 0.0449 0.059 Uiso 1 1 calc GR
H4B H 1.1155 0.0447 0.1356 0.059 Uiso 1 1 calc GR
H4C H 1.1357 0.0013 0.0905 0.059 Uiso 1 1 calc GR
C5 C 1.32942(16) 0.08389(5) 0.32119(14) 0.0414(4) Uani 1 1 d .
H5A H 1.3536 0.0649 0.3795 0.062 Uiso 1 1 calc GR
H5B H 1.2433 0.0896 0.3071 0.062 Uiso 1 1 calc GR
H5C H 1.3750 0.1090 0.3392 0.062 Uiso 1 1 calc GR
C6 C 1.33531(15) 0.09669(5) 0.13824(14) 0.0386(4) Uani 1 1 d .
H6A H 1.3904 0.1194 0.1612 0.058 Uiso 1 1 calc GR
H6B H 1.2521 0.1064 0.1212 0.058 Uiso 1 1 calc GR
H6C H 1.3508 0.0843 0.0763 0.058 Uiso 1 1 calc GR
C7 C 1.59794(14) -0.03094(4) 0.11871(12) 0.0310(3) Uani 1 1 d .
H7A H 1.6562 -0.0266 0.0772 0.037 Uiso 1 1 calc R
H7B H 1.5173 -0.0345 0.0696 0.037 Uiso 1 1 calc R
C8 C 1.88372(15) -0.13175(5) 0.22551(14) 0.0380(4) Uani 1 1 d .
C9 C 1.93235(13) -0.09269(5) 0.18682(13) 0.0336(4) Uani 1 1 d .
C10 C 1.84338(17) -0.16307(6) 0.14008(17) 0.0525(5) Uani 1 1 d .
H10A H 1.7993 -0.1846 0.1643 0.079 Uiso 1 1 calc GR
H10B H 1.9139 -0.1745 0.1229 0.079 Uiso 1 1 calc GR
H10C H 1.7908 -0.1503 0.0780 0.079 Uiso 1 1 calc GR
C11 C 1.96705(19) -0.15060(7) 0.32135(16) 0.0590(6) Uani 1 1 d .
H11A H 1.9822 -0.1314 0.3793 0.089 Uiso 1 1 calc GR
H11B H 2.0433 -0.1577 0.3067 0.089 Uiso 1 1 calc GR
H11C H 1.9297 -0.1750 0.3402 0.089 Uiso 1 1 calc GR
C12 C 1.99908(16) -0.09945(6) 0.10505(15) 0.0481(5) Uani 1 1 d .
H12A H 1.9449 -0.1118 0.0432 0.072 Uiso 1 1 calc GR
H12B H 2.0677 -0.1174 0.1330 0.072 Uiso 1 1 calc GR
H12C H 2.0279 -0.0735 0.0858 0.072 Uiso 1 1 calc GR
C13 C 2.00548(17) -0.06625(7) 0.27426(17) 0.0558(5) Uani 1 1 d .
H13A H 2.0172 -0.0397 0.2464 0.084 Uiso 1 1 calc GR
H13B H 2.0839 -0.0788 0.3048 0.084 Uiso 1 1 calc GR
H13C H 1.9625 -0.0632 0.3280 0.084 Uiso 1 1 calc GR
C14 C 1.71106(13) 0.01837(4) 0.24599(12) 0.0268(3) Uani 1 1 d .
C15 C 1.78831(13) 0.03959(4) 0.19969(12) 0.0286(3) Uani 1 1 d .
C16 C 1.89716(14) 0.05367(4) 0.26305(12) 0.0305(3) Uani 1 1 d .
H16 H 1.9508 0.0673 0.2317 0.037 Uiso 1 1 calc R
C17 C 1.92992(13) 0.04844(4) 0.37031(12) 0.0306(3) Uani 1 1 d .
C18 C 1.85146(14) 0.02749(5) 0.41388(12) 0.0325(3) Uani 1 1 d .
H18 H 1.8725 0.0236 0.4873 0.039 Uiso 1 1 calc R
C19 C 1.74300(13) 0.01190(5) 0.35371(12) 0.0299(3) Uani 1 1 d .
C20 C 1.75319(16) 0.04935(5) 0.08522(13) 0.0410(4) Uani 1 1 d .
H20A H 1.8104 0.0688 0.0704 0.061 Uiso 1 1 calc GR
H20B H 1.6722 0.0610 0.0656 0.061 Uiso 1 1 calc GR
H20C H 1.7540 0.0246 0.0451 0.061 Uiso 1 1 calc GR
C21 C 2.04469(15) 0.06654(6) 0.43730(14) 0.0419(4) Uani 1 1 d .
H21A H 2.1054 0.0670 0.3982 0.063 Uiso 1 1 calc GR
H21B H 2.0740 0.0502 0.5004 0.063 Uiso 1 1 calc GR
H21C H 2.0291 0.0941 0.4568 0.063 Uiso 1 1 calc GR
C22 C 1.66086(15) -0.01052(6) 0.40563(14) 0.0413(4) Uani 1 1 d .
H22A H 1.7065 -0.0191 0.4755 0.062 Uiso 1 1 calc GR
H22B H 1.6278 -0.0343 0.3640 0.062 Uiso 1 1 calc GR
H22C H 1.5950 0.0072 0.4110 0.062 Uiso 1 1 calc GR
C23 C 1.64936(14) 0.15469(5) 0.33519(14) 0.0389(4) Uani 1 1 d .
C24 C 1.71226(15) 0.19583(5) 0.36926(17) 0.0477(5) Uani 1 1 d .
C25 C 1.67151(19) 0.12386(6) 0.42278(17) 0.0558(5) Uani 1 1 d .
H25A H 1.6564 0.1363 0.4848 0.084 Uiso 1 1 calc GR
H25B H 1.7551 0.1146 0.4391 0.084 Uiso 1 1 calc GR
H25C H 1.6173 0.1008 0.4009 0.084 Uiso 1 1 calc GR
C26 C 1.67424(16) 0.13593(5) 0.24018(16) 0.0472(5) Uani 1 1 d .
H26A H 1.6289 0.1107 0.2234 0.071 Uiso 1 1 calc GR
H26B H 1.7604 0.1303 0.2542 0.071 Uiso 1 1 calc GR
H26C H 1.6496 0.1546 0.1812 0.071 Uiso 1 1 calc GR
C27 C 1.83143(17) 0.19331(7) 0.4503(2) 0.0734(8) Uani 1 1 d .
H27A H 1.8668 0.2203 0.4634 0.110 Uiso 1 1 calc GR
H27B H 1.8856 0.1756 0.4253 0.110 Uiso 1 1 calc GR
H27C H 1.8194 0.1824 0.5151 0.110 Uiso 1 1 calc GR
C28 C 1.7234(2) 0.22130(6) 0.2766(2) 0.0651(6) Uani 1 1 d .
H28A H 1.6462 0.2215 0.2230 0.098 Uiso 1 1 calc GR
H28B H 1.7855 0.2098 0.2475 0.098 Uiso 1 1 calc GR
H28C H 1.7454 0.2490 0.2998 0.098 Uiso 1 1 calc GR
C29 C 1.40421(15) 0.25217(5) 0.43381(14) 0.0377(4) Uani 1 1 d .
H29A H 1.4831 0.2554 0.4857 0.045 Uiso 1 1 calc R
H29B H 1.3420 0.2499 0.4721 0.045 Uiso 1 1 calc R
C30 C 1.07254(14) 0.31462(5) 0.33235(15) 0.0412(4) Uani 1 1 d .
C31 C 1.12399(15) 0.35084(5) 0.28585(15) 0.0409(4) Uani 1 1 d .
C32 C 1.00456(19) 0.28501(7) 0.2477(2) 0.0676(7) Uani 1 1 d .
H32A H 1.0512 0.2805 0.1973 0.101 Uiso 1 1 calc GR
H32B H 0.9260 0.2964 0.2119 0.101 Uiso 1 1 calc GR
H32C H 0.9932 0.2593 0.2802 0.101 Uiso 1 1 calc GR
C33 C 0.99761(19) 0.32446(8) 0.4050(2) 0.0687(7) Uani 1 1 d .
H33A H 0.9689 0.2994 0.4292 0.103 Uiso 1 1 calc GR
H33B H 0.9287 0.3409 0.3684 0.103 Uiso 1 1 calc GR
H33C H 1.0463 0.3395 0.4650 0.103 Uiso 1 1 calc GR
C34 C 1.0487(2) 0.36610(7) 0.18225(17) 0.0624(6) Uani 1 1 d .
H34A H 1.0875 0.3897 0.1613 0.094 Uiso 1 1 calc GR
H34B H 0.9688 0.3736 0.1884 0.094 Uiso 1 1 calc GR
H34C H 1.0407 0.3449 0.1297 0.094 Uiso 1 1 calc GR
C35 C 1.15615(18) 0.38582(6) 0.36294(19) 0.0604(6) Uani 1 1 d .
H35A H 1.1999 0.3755 0.4316 0.091 Uiso 1 1 calc GR
H35B H 1.0824 0.3993 0.3680 0.091 Uiso 1 1 calc GR
H35C H 1.2069 0.4051 0.3386 0.091 Uiso 1 1 calc GR
C36 C 1.29055(13) 0.20165(4) 0.31259(12) 0.0285(3) Uani 1 1 d .
C37 C 1.21025(14) 0.18282(5) 0.36011(12) 0.0315(3) Uani 1 1 d .
C38 C 1.09989(14) 0.16994(5) 0.29764(13) 0.0328(3) Uani 1 1 d .
H38 H 1.0450 0.1575 0.3298 0.039 Uiso 1 1 calc R
C39 C 1.06662(13) 0.17447(5) 0.19043(12) 0.0317(3) Uani 1 1 d .
C40 C 1.14876(14) 0.19274(5) 0.14533(12) 0.0324(3) Uani 1 1 d .
H40 H 1.1284 0.1958 0.0717 0.039 Uiso 1 1 calc R
C41 C 1.25963(14) 0.20670(4) 0.20441(12) 0.0309(3) Uani 1 1 d .
C42 C 1.24189(17) 0.17567(7) 0.47593(14) 0.0487(5) Uani 1 1 d .
H42A H 1.2236 0.1999 0.5108 0.073 Uiso 1 1 calc GR
H42B H 1.3278 0.1695 0.5016 0.073 Uiso 1 1 calc GR
H42C H 1.1949 0.1529 0.4908 0.073 Uiso 1 1 calc GR
C43 C 0.94559(15) 0.16060(6) 0.12378(14) 0.0447(4) Uani 1 1 d .
H43A H 0.9195 0.1369 0.1557 0.067 Uiso 1 1 calc GR
H43B H 0.9521 0.1536 0.0540 0.067 Uiso 1 1 calc GR
H43C H 0.8867 0.1823 0.1184 0.067 Uiso 1 1 calc GR
C44 C 1.34307(16) 0.22636(6) 0.14920(14) 0.0449(4) Uani 1 1 d .
H44A H 1.4054 0.2071 0.1437 0.067 Uiso 1 1 calc GR
H44B H 1.3808 0.2500 0.1888 0.067 Uiso 1 1 calc GR
H44C H 1.2972 0.2347 0.0792 0.067 Uiso 1 1 calc GR
B1 B 1.48712(15) 0.02030(5) 0.19208(13) 0.0261(3) Uani 1 1 d .
B2 B 1.73963(15) -0.08382(5) 0.19014(14) 0.0299(4) Uani 1 1 d .
B3 B 1.51546(16) 0.19973(5) 0.36635(15) 0.0325(4) Uani 1 1 d .
B4 B 1.26916(16) 0.30412(5) 0.34467(16) 0.0340(4) Uani 1 1 d .

loop_
_atom_site_aniso_label
_atom_site_aniso_U_11
_atom_site_aniso_U_22
_atom_site_aniso_U_33
_atom_site_aniso_U_23
_atom_site_aniso_U_13
_atom_site_aniso_U_12
O1 0.0260(5) 0.0277(5) 0.0371(6) -0.0061(4) 0.0102(4) 0.0021(4)
O2 0.0256(5) 0.0247(5) 0.0352(6) -0.0032(4) 0.0084(4) 0.0019(4)
O3 0.0303(6) 0.0223(5) 0.0539(7) 0.0004(5) 0.0178(5) 0.0021(4)
O4 0.0381(6) 0.0327(6) 0.0577(8) 0.0105(5) 0.0245(6) 0.0088(5)
O5 0.0268(5) 0.0305(6) 0.0398(6) 0.0029(5) 0.0122(5) 0.0045(4)
O6 0.0276(6) 0.0269(6) 0.0493(7) -0.0069(5) 0.0096(5) 0.0028(4)
O7 0.0257(6) 0.0382(7) 0.0671(8) -0.0217(6) 0.0103(6) 0.0030(5)
O8 0.0276(6) 0.0262(6) 0.0690(8) -0.0064(5) 0.0163(6) 0.0007(4)
O9 0.0278(6) 0.0379(6) 0.0557(7) 0.0064(5) 0.0143(5) 0.0068(5)
O10 0.0373(6) 0.0328(6) 0.0604(8) 0.0011(6) 0.0211(6) 0.0024(5)
N1 0.0263(6) 0.0239(6) 0.0312(7) -0.0033(5) 0.0064(5) 0.0012(5)
N2 0.0251(6) 0.0254(6) 0.0427(8) -0.0075(6) 0.0060(6) 0.0018(5)
C1 0.0274(8) 0.0271(8) 0.0398(9) -0.0041(6) 0.0130(7) 0.0014(6)
C2 0.0262(7) 0.0260(7) 0.0392(9) -0.0033(6) 0.0102(7) 0.0025(6)
C3 0.0397(9) 0.0336(9) 0.0487(10) -0.0019(7) 0.0188(8) -0.0049(7)
C4 0.0278(8) 0.0404(9) 0.0504(10) -0.0075(8) 0.0100(7) 0.0008(7)
C5 0.0415(9) 0.0354(9) 0.0536(11) -0.0131(8) 0.0236(8) -0.0013(7)
C6 0.0371(9) 0.0277(8) 0.0491(10) 0.0029(7) 0.0084(8) 0.0046(7)
C7 0.0307(8) 0.0246(7) 0.0369(8) -0.0039(6) 0.0080(7) 0.0038(6)
C8 0.0326(9) 0.0365(9) 0.0479(10) 0.0065(8) 0.0161(7) 0.0095(7)
C9 0.0235(8) 0.0393(9) 0.0377(9) 0.0034(7) 0.0076(6) 0.0054(6)
C10 0.0446(11) 0.0329(9) 0.0804(14) -0.0067(9) 0.0179(10) 0.0074(8)
C11 0.0576(12) 0.0649(14) 0.0574(12) 0.0238(11) 0.0202(10) 0.0270(10)
C12 0.0360(9) 0.0593(12) 0.0542(11) 0.0112(9) 0.0213(8) 0.0150(8)
C13 0.0355(10) 0.0630(13) 0.0629(13) -0.0083(10) 0.0029(9) -0.0066(9)
C14 0.0260(7) 0.0216(7) 0.0322(8) -0.0014(6) 0.0070(6) 0.0031(5)
C15 0.0330(8) 0.0222(7) 0.0315(8) -0.0011(6) 0.0102(6) 0.0033(6)
C16 0.0301(8) 0.0256(7) 0.0378(9) -0.0006(6) 0.0126(7) 0.0001(6)
C17 0.0280(8) 0.0260(7) 0.0359(8) -0.0006(6) 0.0056(6) 0.0025(6)
C18 0.0339(8) 0.0335(8) 0.0287(8) 0.0021(6) 0.0059(7) 0.0036(6)
C19 0.0287(8) 0.0279(8) 0.0332(8) 0.0033(6) 0.0086(6) 0.0034(6)
C20 0.0493(10) 0.0413(10) 0.0331(9) -0.0008(7) 0.0124(8) -0.0088(8)
C21 0.0366(9) 0.0422(10) 0.0426(10) -0.0010(8) 0.0030(8) -0.0057(7)
C22 0.0360(9) 0.0505(11) 0.0378(9) 0.0119(8) 0.0105(7) -0.0028(8)
C23 0.0284(8) 0.0318(9) 0.0565(11) -0.0086(8) 0.0113(8) 0.0045(6)
C24 0.0285(9) 0.0381(10) 0.0782(14) -0.0221(9) 0.0171(9) 0.0035(7)
C25 0.0518(12) 0.0469(11) 0.0670(13) 0.0049(10) 0.0132(10) 0.0182(9)
C26 0.0425(10) 0.0347(9) 0.0707(13) -0.0165(9) 0.0261(9) -0.0020(7)
C27 0.0281(10) 0.0754(16) 0.1091(19) -0.0491(14) 0.0054(11) 0.0085(9)
C28 0.0602(13) 0.0340(10) 0.117(2) -0.0134(11) 0.0507(13) -0.0093(9)
C29 0.0281(8) 0.0312(8) 0.0511(10) -0.0105(7) 0.0059(7) 0.0032(6)
C30 0.0269(8) 0.0407(10) 0.0558(11) 0.0046(8) 0.0109(8) 0.0075(7)
C31 0.0299(8) 0.0363(9) 0.0563(11) 0.0001(8) 0.0115(8) 0.0042(7)
C32 0.0421(11) 0.0474(12) 0.1020(18) -0.0081(12) 0.0000(12) -0.0083(9)
C33 0.0458(12) 0.0810(17) 0.0893(17) 0.0259(13) 0.0353(12) 0.0241(11)
C34 0.0565(13) 0.0683(15) 0.0610(13) 0.0164(11) 0.0133(11) 0.0144(11)
C35 0.0439(11) 0.0389(11) 0.0928(17) -0.0201(11) 0.0090(11) 0.0070(8)
C36 0.0243(7) 0.0235(7) 0.0370(8) -0.0024(6) 0.0068(6) 0.0027(6)
C37 0.0315(8) 0.0296(8) 0.0339(8) -0.0004(6) 0.0097(7) 0.0027(6)
C38 0.0298(8) 0.0320(8) 0.0385(9) 0.0008(7) 0.0124(7) 0.0001(6)
C39 0.0293(8) 0.0268(8) 0.0374(9) -0.0040(6) 0.0061(7) 0.0034(6)
C40 0.0346(8) 0.0320(8) 0.0299(8) 0.0024(6) 0.0072(7) 0.0073(6)
C41 0.0307(8) 0.0249(7) 0.0383(9) 0.0029(6) 0.0112(7) 0.0052(6)
C42 0.0455(10) 0.0637(13) 0.0355(10) 0.0037(9) 0.0086(8) -0.0072(9)
C43 0.0362(9) 0.0492(11) 0.0450(10) -0.0061(8) 0.0046(8) -0.0051(8)
C44 0.0428(10) 0.0466(11) 0.0475(10) 0.0116(8) 0.0162(8) -0.0015(8)
B1 0.0272(8) 0.0227(8) 0.0287(8) 0.0013(6) 0.0081(7) 0.0017(6)
B2 0.0282(9) 0.0231(8) 0.0396(10) -0.0036(7) 0.0114(7) -0.0013(6)
B3 0.0282(9) 0.0275(9) 0.0404(10) -0.0029(7) 0.0069(8) 0.0029(7)
B4 0.0277(9) 0.0254(9) 0.0494(11) -0.0102(8) 0.0112(8) -0.0033(7)

loop_
_atom_type_symbol
_atom_type_description
_atom_type_scat_dispersion_real
_atom_type_scat_dispersion_imag
_atom_type_scat_source
C C 0.0033 0.0016 'International Tables Vol C Tables 4.2.6.8 and 6.1.1.4'
H H 0.0000 0.0000 'International Tables Vol C Tables 4.2.6.8 and 6.1.1.4'
B B 0.0013 0.0007 'International Tables Vol C Tables 4.2.6.8 and 6.1.1.4'
N N 0.0061 0.0033 'International Tables Vol C Tables 4.2.6.8 and 6.1.1.4'
O O 0.0106 0.0060 'International Tables Vol C Tables 4.2.6.8 and 6.1.1.4'

loop_
_geom_angle_atom_site_label_1
_geom_angle_atom_site_label_2
_geom_angle_atom_site_label_3
_geom_angle
B1 O1 C1 105.51(11)
B1 O2 C2 106.11(11)
B2 O3 C7 119.12(12)
B2 O4 C8 105.77(12)
B2 O5 C9 105.99(12)
B3 O6 C23 106.34(12)
B3 O7 C24 105.66(13)
B4 O8 C29 119.00(13)
B4 O9 C30 106.25(13)
B4 O10 C31 105.80(13)
C7 N1 C14 117.36(11)
B1 N1 C7 120.81(12)
B1 N1 C14 121.42(12)
C29 N2 C36 116.72(12)
B3 N2 C29 120.08(13)
B3 N2 C36 122.30(13)
O1 C1 C2 101.90(11)
O1 C1 C3 106.65(12)
O1 C1 C4 108.81(12)
C3 C1 C2 113.27(13)
C4 C1 C2 114.89(13)
C4 C1 C3 110.56(13)
O2 C2 C1 101.78(11)
O2 C2 C5 108.30(13)
O2 C2 C6 107.26(12)
C5 C2 C1 115.04(13)
C5 C2 C6 110.42(13)
C6 C2 C1 113.28(13)
C1 C3 H3A 109.5
C1 C3 H3B 109.5
C1 C3 H3C 109.5
H3A C3 H3B 109.5
H3A C3 H3C 109.5
H3B C3 H3C 109.5
C1 C4 H4A 109.5
C1 C4 H4B 109.5
C1 C4 H4C 109.5
H4A C4 H4B 109.5
H4A C4 H4C 109.5
H4B C4 H4C 109.5
C2 C5 H5A 109.5
C2 C5 H5B 109.5
C2 C5 H5C 109.5
H5A C5 H5B 109.5
H5A C5 H5C 109.5
H5B C5 H5C 109.5
C2 C6 H6A 109.5
C2 C6 H6B 109.5
C2 C6 H6C 109.5
H6A C6 H6B 109.5
H6A C6 H6C 109.5
H6B C6 H6C 109.5
O3 C7 H7A 109.3
O3 C7 H7B 109.3
N1 C7 O3 111.70(12)
N1 C7 H7A 109.3
N1 C7 H7B 109.3
H7A C7 H7B 107.9
O4 C8 C9 102.04(12)
O4 C8 C10 106.93(14)
O4 C8 C11 109.32(14)
C10 C8 C9 112.77(15)
C11 C8 C9 114.85(15)
C11 C8 C10 110.30(16)
O5 C9 C8 101.89(12)
O5 C9 C12 109.21(13)
O5 C9 C13 106.03(14)
C12 C9 C8 114.55(15)
C12 C9 C13 110.62(15)
C13 C9 C8 113.74(15)
C8 C10 H10A 109.5
C8 C10 H10B 109.5
C8 C10 H10C 109.5
H10A C10 H10B 109.5
H10A C10 H10C 109.5
H10B C10 H10C 109.5
C8 C11 H11A 109.5
C8 C11 H11B 109.5
C8 C11 H11C 109.5
H11A C11 H11B 109.5
H11A C11 H11C 109.5
H11B C11 H11C 109.5
C9 C12 H12A 109.5
C9 C12 H12B 109.5
C9 C12 H12C 109.5
H12A C12 H12B 109.5
H12A C12 H12C 109.5
H12B C12 H12C 109.5
C9 C13 H13A 109.5
C9 C13 H13B 109.5
C9 C13 H13C 109.5
H13A C13 H13B 109.5
H13A C13 H13C 109.5
H13B C13 H13C 109.5
C15 C14 N1 119.95(13)
C19 C14 N1 119.71(13)
C19 C14 C15 120.32(14)
C14 C15 C20 121.60(14)
C16 C15 C14 118.62(14)
C16 C15 C20 119.69(14)
C15 C16 H16 118.9
C17 C16 C15 122.26(14)
C17 C16 H16 118.9
C16 C17 C18 117.78(14)
C16 C17 C21 120.80(14)
C18 C17 C21 121.38(15)
C17 C18 H18 118.9
C17 C18 C19 122.21(14)
C19 C18 H18 118.9
C14 C19 C22 121.36(14)
C18 C19 C14 118.78(14)
C18 C19 C22 119.84(14)
C15 C20 H20A 109.5
C15 C20 H20B 109.5
C15 C20 H20C 109.5
H20A C20 H20B 109.5
H20A C20 H20C 109.5
H20B C20 H20C 109.5
C17 C21 H21A 109.5
C17 C21 H21B 109.5
C17 C21 H21C 109.5
H21A C21 H21B 109.5
H21A C21 H21C 109.5
H21B C21 H21C 109.5
C19 C22 H22A 109.5
C19 C22 H22B 109.5
C19 C22 H22C 109.5
H22A C22 H22B 109.5
H22A C22 H22C 109.5
H22B C22 H22C 109.5
O6 C23 C24 102.10(12)
O6 C23 C25 107.20(14)
O6 C23 C26 108.45(14)
C25 C23 C24 113.41(16)
C26 C23 C24 115.33(15)
C26 C23 C25 109.67(15)
O7 C24 C23 102.24(13)
O7 C24 C27 108.94(16)
O7 C24 C28 106.72(15)
C27 C24 C23 115.18(17)
C27 C24 C28 110.52(18)
C28 C24 C23 112.53(17)
C23 C25 H25A 109.5
C23 C25 H25B 109.5
C23 C25 H25C 109.5
H25A C25 H25B 109.5
H25A C25 H25C 109.5
H25B C25 H25C 109.5
C23 C26 H26A 109.5
C23 C26 H26B 109.5
C23 C26 H26C 109.5
H26A C26 H26B 109.5
H26A C26 H26C 109.5
H26B C26 H26C 109.5
C24 C27 H27A 109.5
C24 C27 H27B 109.5
C24 C27 H27C 109.5
H27A C27 H27B 109.5
H27A C27 H27C 109.5
H27B C27 H27C 109.5
C24 C28 H28A 109.5
C24 C28 H28B 109.5
C24 C28 H28C 109.5
H28A C28 H28B 109.5
H28A C28 H28C 109.5
H28B C28 H28C 109.5
O8 C29 H29A 109.3
O8 C29 H29B 109.3
N2 C29 O8 111.66(14)
N2 C29 H29A 109.3
N2 C29 H29B 109.3
H29A C29 H29B 107.9
O9 C30 C31 102.57(12)
O9 C30 C32 105.85(14)
O9 C30 C33 109.15(15)
C32 C30 C31 112.22(17)
C33 C30 C31 116.24(16)
C33 C30 C32 110.02(18)
O10 C31 C30 102.40(13)
O10 C31 C34 109.79(15)
O10 C31 C35 106.43(14)
C34 C31 C30 116.07(16)
C34 C31 C35 109.66(17)
C35 C31 C30 111.83(17)
C30 C32 H32A 109.5
C30 C32 H32B 109.5
C30 C32 H32C 109.5
H32A C32 H32B 109.5
H32A C32 H32C 109.5
H32B C32 H32C 109.5
C30 C33 H33A 109.5
C30 C33 H33B 109.5
C30 C33 H33C 109.5
H33A C33 H33B 109.5
H33A C33 H33C 109.5
H33B C33 H33C 109.5
C31 C34 H34A 109.5
C31 C34 H34B 109.5
C31 C34 H34C 109.5
H34A C34 H34B 109.5
H34A C34 H34C 109.5
H34B C34 H34C 109.5
C31 C35 H35A 109.5
C31 C35 H35B 109.5
C31 C35 H35C 109.5
H35A C35 H35B 109.5
H35A C35 H35C 109.5
H35B C35 H35C 109.5
C37 C36 N2 120.07(14)
C41 C36 N2 119.78(14)
C41 C36 C37 120.15(14)
C36 C37 C42 121.68(14)
C38 C37 C36 118.57(14)
C38 C37 C42 119.73(14)
C37 C38 H38 118.7
C39 C38 C37 122.68(15)
C39 C38 H38 118.7
C38 C39 C40 117.46(14)
C38 C39 C43 121.93(15)
C40 C39 C43 120.61(15)
C39 C40 H40 118.9
C41 C40 C39 122.16(15)
C41 C40 H40 118.9
C36 C41 C44 122.33(14)
C40 C41 C36 118.97(14)
C40 C41 C44 118.70(15)
C37 C42 H42A 109.5
C37 C42 H42B 109.5
C37 C42 H42C 109.5
H42A C42 H42B 109.5
H42A C42 H42C 109.5
H42B C42 H42C 109.5
C39 C43 H43A 109.5
C39 C43 H43B 109.5
C39 C43 H43C 109.5
H43A C43 H43B 109.5
H43A C43 H43C 109.5
H43B C43 H43C 109.5
C41 C44 H44A 109.5
C41 C44 H44B 109.5
C41 C44 H44C 109.5
H44A C44 H44B 109.5
H44A C44 H44C 109.5
H44B C44 H44C 109.5
O1 B1 N1 123.43(14)
O2 B1 O1 113.70(13)
O2 B1 N1 122.86(14)
O3 B2 O4 121.04(14)
O3 B2 O5 124.79(15)
O5 B2 O4 114.16(13)
O6 B3 O7 113.78(14)
O6 B3 N2 122.91(14)
O7 B3 N2 123.30(15)
O8 B4 O9 124.60(17)
O8 B4 O10 121.15(15)
O9 B4 O10 114.23(14)

loop_
_geom_bond_atom_site_label_1
_geom_bond_atom_site_label_2
_geom_bond_distance
O1 C1 1.4669(17)
O1 B1 1.3778(19)
O2 C2 1.4631(17)
O2 B1 1.3747(19)
O3 C7 1.4404(18)
O3 B2 1.3571(19)
O4 C8 1.4630(19)
O4 B2 1.366(2)
O5 C9 1.4599(18)
O5 B2 1.366(2)
O6 C23 1.4612(18)
O6 B3 1.371(2)
O7 C24 1.4660(19)
O7 B3 1.378(2)
O8 C29 1.441(2)
O8 B4 1.357(2)
O9 C30 1.4591(19)
O9 B4 1.364(2)
O10 C31 1.4706(19)
O10 B4 1.364(2)
N1 C7 1.4392(18)
N1 C14 1.4427(18)
N1 B1 1.414(2)
N2 C29 1.4355(19)
N2 C36 1.4405(19)
N2 B3 1.416(2)
C1 C2 1.559(2)
C1 C3 1.518(2)
C1 C4 1.518(2)
C2 C5 1.515(2)
C2 C6 1.520(2)
C3 H3A 0.9800
C3 H3B 0.9800
C3 H3C 0.9800
C4 H4A 0.9800
C4 H4B 0.9800
C4 H4C 0.9800
C5 H5A 0.9800
C5 H5B 0.9800
C5 H5C 0.9800
C6 H6A 0.9800
C6 H6B 0.9800
C6 H6C 0.9800
C7 H7A 0.9900
C7 H7B 0.9900
C8 C9 1.554(2)
C8 C10 1.518(3)
C8 C11 1.511(2)
C9 C12 1.511(2)
C9 C13 1.519(3)
C10 H10A 0.9800
C10 H10B 0.9800
C10 H10C 0.9800
C11 H11A 0.9800
C11 H11B 0.9800
C11 H11C 0.9800
C12 H12A 0.9800
C12 H12B 0.9800
C12 H12C 0.9800
C13 H13A 0.9800
C13 H13B 0.9800
C13 H13C 0.9800
C14 C15 1.403(2)
C14 C19 1.398(2)
C15 C16 1.392(2)
C15 C20 1.503(2)
C16 H16 0.9500
C16 C17 1.387(2)
C17 C18 1.387(2)
C17 C21 1.509(2)
C18 H18 0.9500
C18 C19 1.392(2)
C19 C22 1.511(2)
C20 H20A 0.9800
C20 H20B 0.9800
C20 H20C 0.9800
C21 H21A 0.9800
C21 H21B 0.9800
C21 H21C 0.9800
C22 H22A 0.9800
C22 H22B 0.9800
C22 H22C 0.9800
C23 C24 1.555(2)
C23 C25 1.520(3)
C23 C26 1.506(2)
C24 C27 1.506(3)
C24 C28 1.529(3)
C25 H25A 0.9800
C25 H25B 0.9800
C25 H25C 0.9800
C26 H26A 0.9800
C26 H26B 0.9800
C26 H26C 0.9800
C27 H27A 0.9800
C27 H27B 0.9800
C27 H27C 0.9800
C28 H28A 0.9800
C28 H28B 0.9800
C28 H28C 0.9800
C29 H29A 0.9900
C29 H29B 0.9900
C30 C31 1.542(2)
C30 C32 1.541(3)
C30 C33 1.498(3)
C31 C34 1.507(3)
C31 C35 1.527(3)
C32 H32A 0.9800
C32 H32B 0.9800
C32 H32C 0.9800
C33 H33A 0.9800
C33 H33B 0.9800
C33 H33C 0.9800
C34 H34A 0.9800
C34 H34B 0.9800
C34 H34C 0.9800
C35 H35A 0.9800
C35 H35B 0.9800
C35 H35C 0.9800
C36 C37 1.403(2)
C36 C41 1.398(2)
C37 C38 1.388(2)
C37 C42 1.505(2)
C38 H38 0.9500
C38 C39 1.383(2)
C39 C40 1.391(2)
C39 C43 1.512(2)
C40 H40 0.9500
C40 C41 1.389(2)
C41 C44 1.509(2)
C42 H42A 0.9800
C42 H42B 0.9800
C42 H42C 0.9800
C43 H43A 0.9800
C43 H43B 0.9800
C43 H43C 0.9800
C44 H44A 0.9800
C44 H44B 0.9800
C44 H44C 0.9800

loop_
_geom_torsion_atom_site_label_1
_geom_torsion_atom_site_label_2
_geom_torsion_atom_site_label_3
_geom_torsion_atom_site_label_4
_geom_torsion
O1 C1 C2 O2 -32.55(14)
O1 C1 C2 C5 -149.39(13)
O1 C1 C2 C6 82.26(14)
O4 C8 C9 O5 -31.29(15)
O4 C8 C9 C12 -149.06(14)
O4 C8 C9 C13 82.35(16)
O6 C23 C24 O7 30.92(17)
O6 C23 C24 C27 148.89(17)
O6 C23 C24 C28 -83.20(16)
O9 C30 C31 O10 29.10(16)
O9 C30 C31 C34 148.68(16)
O9 C30 C31 C35 -84.48(16)
N1 C14 C15 C16 179.01(13)
N1 C14 C15 C20 2.5(2)
N1 C14 C19 C18 -177.41(13)
N1 C14 C19 C22 0.9(2)
N2 C36 C37 C38 179.11(13)
N2 C36 C37 C42 -2.1(2)
N2 C36 C41 C40 179.98(13)
N2 C36 C41 C44 0.7(2)
C1 O1 B1 O2 -12.32(17)
C1 O1 B1 N1 168.54(14)
C2 O2 B1 O1 -9.91(16)
C2 O2 B1 N1 169.24(14)
C3 C1 C2 O2 81.61(14)
C3 C1 C2 C5 -35.23(18)
C3 C1 C2 C6 -163.57(13)
C4 C1 C2 O2 -150.00(13)
C4 C1 C2 C5 93.16(17)
C4 C1 C2 C6 -35.19(18)
C7 O3 B2 O4 177.71(14)
C7 O3 B2 O5 -3.7(2)
C7 N1 C14 C15 75.34(17)
C7 N1 C14 C19 -106.14(16)
C7 N1 B1 O1 -0.2(2)
C7 N1 B1 O2 -179.28(13)
C8 O4 B2 O3 168.22(15)
C8 O4 B2 O5 -10.48(19)
C9 O5 B2 O3 170.42(15)
C9 O5 B2 O4 -10.94(18)
C10 C8 C9 O5 83.06(15)
C10 C8 C9 C12 -34.71(19)
C10 C8 C9 C13 -163.30(15)
C11 C8 C9 O5 -149.43(14)
C11 C8 C9 C12 92.81(19)
C11 C8 C9 C13 -35.8(2)
C14 N1 C7 O3 69.86(16)
C14 N1 B1 O1 -172.61(13)
C14 N1 B1 O2 8.3(2)
C14 C15 C16 C17 -1.9(2)
C15 C14 C19 C18 1.1(2)
C15 C14 C19 C22 179.41(14)
C15 C16 C17 C18 1.7(2)
C15 C16 C17 C21 -175.82(15)
C16 C17 C18 C19 0.0(2)
C17 C18 C19 C14 -1.4(2)
C17 C18 C19 C22 -179.73(15)
C19 C14 C15 C16 0.5(2)
C19 C14 C15 C20 -176.02(14)
C20 C15 C16 C17 174.66(14)
C21 C17 C18 C19 177.50(15)
C23 O6 B3 O7 9.6(2)
C23 O6 B3 N2 -169.83(16)
C24 O7 B3 O6 11.5(2)
C24 O7 B3 N2 -169.08(17)
C25 C23 C24 O7 -84.07(17)
C25 C23 C24 C27 33.9(2)
C25 C23 C24 C28 161.81(15)
C26 C23 C24 O7 148.28(15)
C26 C23 C24 C27 -93.7(2)
C26 C23 C24 C28 34.2(2)
C29 O8 B4 O9 8.1(2)
C29 O8 B4 O10 -173.56(14)
C29 N2 C36 C37 -74.94(19)
C29 N2 C36 C41 104.95(17)
C29 N2 B3 O6 -178.71(15)
C29 N2 B3 O7 1.9(3)
C30 O9 B4 O8 -171.75(16)
C30 O9 B4 O10 9.79(19)
C31 O10 B4 O8 -168.53(15)
C31 O10 B4 O9 9.99(19)
C32 C30 C31 O10 -84.06(17)
C32 C30 C31 C34 35.5(2)
C32 C30 C31 C35 162.35(15)
C33 C30 C31 O10 148.08(16)
C33 C30 C31 C34 -92.3(2)
C33 C30 C31 C35 34.5(2)
C36 N2 C29 O8 -72.34(17)
C36 N2 B3 O6 -9.9(3)
C36 N2 B3 O7 170.66(15)
C36 C37 C38 C39 0.8(2)
C37 C36 C41 C40 -0.1(2)
C37 C36 C41 C44 -179.37(15)
C37 C38 C39 C40 0.1(2)
C37 C38 C39 C43 -179.43(15)
C38 C39 C40 C41 -1.0(2)
C39 C40 C41 C36 1.1(2)
C39 C40 C41 C44 -179.66(15)
C41 C36 C37 C38 -0.8(2)
C41 C36 C37 C42 178.05(15)
C42 C37 C38 C39 -178.03(16)
C43 C39 C40 C41 178.47(15)
B1 O1 C1 C2 27.45(14)
B1 O1 C1 C3 -91.53(14)
B1 O1 C1 C4 149.19(13)
B1 O2 C2 C1 26.11(14)
B1 O2 C2 C5 147.74(13)
B1 O2 C2 C6 -93.07(14)
B1 N1 C7 O3 -102.84(15)
B1 N1 C14 C15 -112.02(16)
B1 N1 C14 C19 66.50(19)
B2 O3 C7 N1 -108.17(15)
B2 O4 C8 C9 25.65(16)
B2 O4 C8 C10 -92.93(16)
B2 O4 C8 C11 147.67(16)
B2 O5 C9 C8 25.91(16)
B2 O5 C9 C12 147.45(15)
B2 O5 C9 C13 -93.34(16)
B3 O6 C23 C24 -24.94(17)
B3 O6 C23 C25 94.52(16)
B3 O6 C23 C26 -147.14(15)
B3 O7 C24 C23 -25.95(19)
B3 O7 C24 C27 -148.28(18)
B3 O7 C24 C28 92.38(17)
B3 N2 C29 O8 97.03(17)
B3 N2 C36 C37 115.94(17)
B3 N2 C36 C41 -64.2(2)
B4 O8 C29 N2 103.65(16)
B4 O9 C30 C31 -24.03(17)
B4 O9 C30 C32 93.75(17)
B4 O9 C30 C33 -147.87(17)
B4 O10 C31 C30 -24.03(17)
B4 O10 C31 C34 -147.90(16)
B4 O10 C31 C35 93.48(17)
